data_1512237
loop_
_publ_author_name
'He, Ying'
'Kang, Tai-Ran'
'Liu, Quan-Zhong'
'Chen, Lian-Mei'
'Tu, Yi-Lian'
'Liu, Ya-Jun'
'Chen, Tang-Bin'
'Wang, Zhi-Qiang'
'Liu, Jie'
'Xie, Yong-Mei'
'Yang, Jin-Liang'
'He, Long'

_publ_section_title
;
 One-pot synthesis of optically enriched 2-piperidinones from aliphatic
 aldehydes and cyanoacrylamides.
;
_journal_issue 16
_journal_name_full 'Organic letters'
_journal_page_first 4054
_journal_page_last 4057
_journal_paper_doi 10.1021/ol401951g
_journal_volume 15
_journal_year 2013
_chemical_absolute_configuration ad
_chemical_formula_sum 'C20 H19 Br N2 O'
_chemical_formula_weight 383.28
_chemical_name_systematic
; 
 ? 
;
_space_group_IT_number 4
_symmetry_cell_setting monoclinic
_symmetry_space_group_name_Hall 'P 2yb'
_symmetry_space_group_name_H-M 'P 1 21 1'
_atom_sites_solution_hydrogens geom
_atom_sites_solution_primary direct
_atom_sites_solution_secondary difmap
_audit_creation_method SHELXL-97
_cell_angle_alpha 90.00
_cell_angle_beta 94.002(6)
_cell_angle_gamma 90.00
_cell_formula_units_Z 2
_cell_length_a 9.6209(9)
_cell_length_b 7.1606(5)
_cell_length_c 13.1936(6)
_cell_measurement_reflns_used 2766
_cell_measurement_temperature 290(2)
_cell_measurement_theta_max 29.1433
_cell_measurement_theta_min 2.8389
_cell_volume 906.71(11)
_computing_cell_refinement 'CrysAlisPro (Oxford Diffraction Ltd.)'
_computing_data_collection 'CrysAlisPro (Oxford Diffraction Ltd.)'
_computing_data_reduction 'CrysAlisPro (Oxford Diffraction Ltd.)'
_computing_molecular_graphics 'Ortep-3 (L. J. Farrugia, 2001)'
_computing_publication_material SHELXL-97
_computing_structure_refinement 'SHELXL-97 (Sheldrick, 1997)'
_computing_structure_solution 'SHELXS-97 (Sheldrick, 1997)'
_diffrn_ambient_temperature 290(2)
_diffrn_detector_area_resol_mean 15.9149
_diffrn_measured_fraction_theta_full 0.998
_diffrn_measured_fraction_theta_max 0.998
_diffrn_measurement_device_type 'Gemini S Ultra, Oxford Diffraction'
_diffrn_measurement_method '\w scans'
_diffrn_radiation_monochromator graphite
_diffrn_radiation_source 'Enhance (Mo) X-ray Source'
_diffrn_radiation_type MoK\a
_diffrn_radiation_wavelength 0.71073
_diffrn_reflns_av_R_equivalents 0.0302
_diffrn_reflns_av_sigmaI/netI 0.0511
_diffrn_reflns_limit_h_max 12
_diffrn_reflns_limit_h_min -11
_diffrn_reflns_limit_k_max 8
_diffrn_reflns_limit_k_min -8
_diffrn_reflns_limit_l_max 16
_diffrn_reflns_limit_l_min -16
_diffrn_reflns_number 7778
_diffrn_reflns_theta_full 26.36
_diffrn_reflns_theta_max 26.36
_diffrn_reflns_theta_min 3.10
_exptl_absorpt_coefficient_mu 2.275
_exptl_absorpt_correction_T_max 0.5297
_exptl_absorpt_correction_T_min 0.4785
_exptl_absorpt_correction_type multi-scan
_exptl_absorpt_process_details
;
CrysAlisPro, Oxford Diffraction Ltd.,
Version 1.171.34.40 (release 27-08-2010 CrysAlis171 .NET)
(compiled Aug 27 2010,11:50:40)
Empirical absorption correction using spherical harmonics,
 implemented in SCALE3 ABSPACK scaling algorithm.
;
_exptl_crystal_density_diffrn 1.404
_exptl_crystal_density_method 'not measured'
_exptl_crystal_F_000 392
_exptl_crystal_size_max 0.38
_exptl_crystal_size_mid 0.33
_exptl_crystal_size_min 0.32
_refine_diff_density_max 0.257
_refine_diff_density_min -0.262
_refine_diff_density_rms 0.038
_refine_ls_abs_structure_details 'Flack H D (1983), Acta Cryst. A39, 876-881'
_refine_ls_abs_structure_Flack -0.018(9)
_refine_ls_extinction_method none
_refine_ls_goodness_of_fit_ref 1.011
_refine_ls_hydrogen_treatment constr
_refine_ls_matrix_type full
_refine_ls_number_parameters 218
_refine_ls_number_reflns 3695
_refine_ls_number_restraints 1
_refine_ls_restrained_S_all 1.011
_refine_ls_R_factor_all 0.0747
_refine_ls_R_factor_gt 0.0410
_refine_ls_shift/su_max 0.000
_refine_ls_shift/su_mean 0.000
_refine_ls_structure_factor_coef Fsqd
_refine_ls_weighting_details 'calc w=1/[\s^2^(Fo^2^)+(0.0305P)^2^+0.0102P] where P=(Fo^2^+2Fc^2^)/3'
_refine_ls_weighting_scheme calc
_refine_ls_wR_factor_gt 0.0720
_refine_ls_wR_factor_ref 0.0838
_reflns_number_gt 2529
_reflns_number_total 3695
_reflns_threshold_expression >2sigma(I)
_cod_data_source_file ol401951g_si_001.cif
_cod_data_source_block shelxl
_cod_original_sg_symbol_H-M 'P 21'
_cod_database_code 1512237

loop_
_symmetry_equiv_pos_as_xyz
'x, y, z'
'-x, y+1/2, -z'

loop_
_atom_site_label
_atom_site_type_symbol
_atom_site_fract_x
_atom_site_fract_y
_atom_site_fract_z
_atom_site_U_iso_or_equiv
_atom_site_adp_type
_atom_site_occupancy
_atom_site_symmetry_multiplicity
_atom_site_calc_flag
_atom_site_refinement_flags
Br1 Br 0.87530(5) -0.08069(7) 0.52687(2) 0.0918(2) Uani 1 1 d .
O1 O 1.0213(3) 0.2134(4) 1.13583(18) 0.0649(7) Uani 1 1 d .
C16 C 0.7596(4) 0.4174(7) 1.2986(2) 0.0640(9) Uani 1 1 d .
H16 H 0.8438 0.4495 1.2727 0.077 Uiso 1 1 calc R
C11 C 0.9058(4) 0.2362(4) 0.9698(2) 0.0452(9) Uani 1 1 d .
H11 H 0.8863 0.3699 0.9619 0.054 Uiso 1 1 calc R
N1 N 0.7922(4) 0.1405(4) 1.12180(19) 0.0512(8) Uani 1 1 d .
C10 C 0.9115(5) 0.1934(5) 1.0843(3) 0.0480(10) Uani 1 1 d .
C7 C 0.7920(4) 0.1325(4) 0.9054(2) 0.0417(8) Uani 1 1 d .
H7 H 0.8113 -0.0017 0.9109 0.050 Uiso 1 1 calc R
C8 C 0.6556(4) 0.1707(5) 0.9532(2) 0.0478(9) Uani 1 1 d .
H8 H 0.6427 0.3063 0.9559 0.057 Uiso 1 1 calc R
C2 C 0.8036(5) 0.2832(6) 0.5902(3) 0.0681(11) Uani 1 1 d .
H2 H 0.8049 0.3141 0.5218 0.082 Uiso 1 1 calc R
C5 C 0.7954(4) 0.1881(4) 0.7942(2) 0.0442(8) Uani 1 1 d .
C15 C 0.7097(4) 0.2380(5) 1.2868(2) 0.0526(9) Uani 1 1 d .
C12 C 1.0471(5) 0.2042(5) 0.9352(3) 0.0519(10) Uani 1 1 d .
C6 C 0.8258(4) 0.0537(5) 0.7232(2) 0.0452(8) Uani 1 1 d .
H6 H 0.8428 -0.0692 0.7432 0.054 Uiso 1 1 calc R
C1 C 0.8305(4) 0.1049(5) 0.6224(2) 0.0549(9) Uani 1 1 d .
N2 N 1.1550(5) 0.1798(5) 0.9079(3) 0.0757(11) Uani 1 1 d .
C9 C 0.6634(4) 0.0973(5) 1.0611(2) 0.0540(9) Uani 1 1 d .
H9B H 0.5858 0.1484 1.0952 0.065 Uiso 1 1 calc R
H9A H 0.6520 -0.0372 1.0588 0.065 Uiso 1 1 calc R
C3 C 0.7746(4) 0.4152(7) 0.6604(3) 0.0787(12) Uani 1 1 d .
H3 H 0.7578 0.5377 0.6396 0.094 Uiso 1 1 calc R
C4 C 0.7697(5) 0.3692(5) 0.7627(3) 0.0654(12) Uani 1 1 d .
H4 H 0.7491 0.4603 0.8096 0.078 Uiso 1 1 calc R
C14 C 0.7893(4) 0.0951(5) 1.2307(2) 0.0628(11) Uani 1 1 d .
H14B H 0.8841 0.0882 1.2608 0.075 Uiso 1 1 calc R
H14A H 0.7466 -0.0265 1.2378 0.075 Uiso 1 1 calc R
C13 C 0.5307(4) 0.0880(7) 0.8928(3) 0.0776(12) Uani 1 1 d .
H13A H 0.5192 0.1481 0.8277 0.116 Uiso 1 1 calc R
H13C H 0.4486 0.1069 0.9289 0.116 Uiso 1 1 calc R
H13B H 0.5452 -0.0434 0.8834 0.116 Uiso 1 1 calc R
C19 C 0.5134(7) 0.3269(9) 1.3782(3) 0.0899(17) Uani 1 1 d .
H19 H 0.4294 0.2958 1.4047 0.108 Uiso 1 1 calc R
C20 C 0.5864(5) 0.1934(6) 1.3280(3) 0.0695(11) Uani 1 1 d .
H20 H 0.5518 0.0723 1.3220 0.083 Uiso 1 1 calc R
C17 C 0.6855(7) 0.5509(6) 1.3488(3) 0.0849(16) Uani 1 1 d .
H17 H 0.7187 0.6726 1.3551 0.102 Uiso 1 1 calc R
C18 C 0.5638(7) 0.5026(9) 1.3890(3) 0.091(2) Uani 1 1 d .
H18 H 0.5151 0.5911 1.4240 0.109 Uiso 1 1 calc R

loop_
_atom_site_aniso_label
_atom_site_aniso_U_11
_atom_site_aniso_U_22
_atom_site_aniso_U_33
_atom_site_aniso_U_23
_atom_site_aniso_U_13
_atom_site_aniso_U_12
Br1 0.1040(4) 0.1235(4) 0.0499(2) -0.0182(3) 0.0188(2) 0.0110(4)
O1 0.059(2) 0.0828(18) 0.0513(14) 0.0007(13) -0.0092(13) -0.0036(15)
C16 0.074(3) 0.076(2) 0.0416(15) 0.005(2) -0.0002(16) -0.003(3)
C11 0.052(3) 0.0408(19) 0.0433(17) -0.0004(14) 0.0079(17) -0.0026(17)
N1 0.056(2) 0.0598(18) 0.0379(15) -0.0020(13) 0.0043(15) 0.0045(16)
C10 0.050(3) 0.050(2) 0.044(2) -0.0038(16) 0.000(2) 0.004(2)
C7 0.045(2) 0.0416(18) 0.0384(15) -0.0022(14) 0.0004(15) -0.0012(17)
C8 0.044(2) 0.053(2) 0.0457(17) -0.0020(15) 0.0016(16) 0.0008(17)
C2 0.067(3) 0.094(3) 0.0436(19) 0.021(2) 0.0055(19) -0.004(3)
C5 0.040(2) 0.049(2) 0.0431(17) 0.0032(15) 0.0013(15) 0.0004(17)
C15 0.059(3) 0.065(2) 0.0342(16) 0.0057(16) 0.0027(17) 0.000(2)
C12 0.059(3) 0.047(2) 0.049(2) 0.0000(16) 0.001(2) -0.009(2)
C6 0.041(2) 0.052(2) 0.0421(17) -0.0007(15) 0.0029(15) -0.0015(17)
C1 0.045(2) 0.079(3) 0.0401(17) 0.0050(18) 0.0031(16) -0.002(2)
N2 0.058(3) 0.090(3) 0.081(2) -0.0106(19) 0.016(2) -0.011(2)
C9 0.051(3) 0.068(2) 0.0442(18) 0.0007(17) 0.0093(17) 0.001(2)
C3 0.100(4) 0.067(2) 0.069(2) 0.029(3) 0.004(2) 0.003(3)
C4 0.088(3) 0.049(3) 0.059(2) 0.0061(16) 0.003(2) 0.009(2)
C14 0.076(3) 0.073(2) 0.0396(17) 0.0075(18) 0.0104(18) 0.007(2)
C13 0.051(3) 0.112(3) 0.069(2) -0.003(2) -0.002(2) -0.011(3)
C19 0.075(4) 0.131(5) 0.065(3) 0.003(3) 0.017(3) 0.024(4)
C20 0.070(3) 0.080(3) 0.060(2) 0.005(2) 0.015(2) -0.004(3)
C17 0.135(5) 0.063(3) 0.053(2) -0.006(2) -0.017(3) 0.014(3)
C18 0.123(6) 0.104(4) 0.047(3) -0.012(2) 0.007(3) 0.043(4)

loop_
_atom_type_symbol
_atom_type_description
_atom_type_scat_dispersion_real
_atom_type_scat_dispersion_imag
_atom_type_scat_source
C C 0.0033 0.0016 'International Tables Vol C Tables 4.2.6.8 and 6.1.1.4'
H H 0.0000 0.0000 'International Tables Vol C Tables 4.2.6.8 and 6.1.1.4'
O O 0.0106 0.0060 'International Tables Vol C Tables 4.2.6.8 and 6.1.1.4'
N N 0.0061 0.0033 'International Tables Vol C Tables 4.2.6.8 and 6.1.1.4'
Br Br -0.2901 2.4595 'International Tables Vol C Tables 4.2.6.8 and 6.1.1.4'

loop_
_geom_angle_atom_site_label_1
_geom_angle_atom_site_label_2
_geom_angle_atom_site_label_3
_geom_angle
C15 C16 C17 120.7(4)
C15 C16 H16 119.7
C17 C16 H16 119.7
C12 C11 C7 113.0(3)
C12 C11 C10 107.5(3)
C7 C11 C10 115.0(3)
C12 C11 H11 106.9
C7 C11 H11 106.9
C10 C11 H11 106.9
C10 N1 C9 125.1(3)
C10 N1 C14 119.9(3)
C9 N1 C14 114.5(3)
O1 C10 N1 124.0(3)
O1 C10 C11 119.4(4)
N1 C10 C11 116.6(3)
C8 C7 C5 115.4(3)
C8 C7 C11 106.7(2)
C5 C7 C11 110.2(3)
C8 C7 H7 108.1
C5 C7 H7 108.1
C11 C7 H7 108.1
C9 C8 C13 110.1(3)
C9 C8 C7 109.9(3)
C13 C8 C7 112.8(3)
C9 C8 H8 108.0
C13 C8 H8 108.0
C7 C8 H8 108.0
C1 C2 C3 118.6(3)
C1 C2 H2 120.7
C3 C2 H2 120.7
C4 C5 C6 119.4(3)
C4 C5 C7 121.4(3)
C6 C5 C7 119.2(3)
C16 C15 C20 118.4(4)
C16 C15 C14 120.4(4)
C20 C15 C14 121.3(4)
N2 C12 C11 179.4(4)
C1 C6 C5 119.2(3)
C1 C6 H6 120.4
C5 C6 H6 120.4
C2 C1 C6 122.0(3)
C2 C1 Br1 119.6(3)
C6 C1 Br1 118.4(3)
N1 C9 C8 115.2(3)
N1 C9 H9B 108.5
C8 C9 H9B 108.5
N1 C9 H9A 108.5
C8 C9 H9A 108.5
H9B C9 H9A 107.5
C2 C3 C4 121.0(4)
C2 C3 H3 119.5
C4 C3 H3 119.5
C5 C4 C3 119.8(3)
C5 C4 H4 120.1
C3 C4 H4 120.1
N1 C14 C15 112.0(3)
N1 C14 H14B 109.2
C15 C14 H14B 109.2
N1 C14 H14A 109.2
C15 C14 H14A 109.2
H14B C14 H14A 107.9
C8 C13 H13A 109.5
C8 C13 H13C 109.5
H13A C13 H13C 109.5
C8 C13 H13B 109.5
H13A C13 H13B 109.5
H13C C13 H13B 109.5
C18 C19 C20 120.2(6)
C18 C19 H19 119.9
C20 C19 H19 119.9
C15 C20 C19 120.6(5)
C15 C20 H20 119.7
C19 C20 H20 119.7
C18 C17 C16 119.7(5)
C18 C17 H17 120.2
C16 C17 H17 120.2
C19 C18 C17 120.5(5)
C19 C18 H18 119.8
C17 C18 H18 119.8

loop_
_geom_bond_atom_site_label_1
_geom_bond_atom_site_label_2
_geom_bond_distance
Br1 C1 1.902(4)
O1 C10 1.224(4)
C16 C15 1.377(6)
C16 C17 1.389(6)
C16 H16 0.9300
C11 C12 1.481(6)
C11 C7 1.530(4)
C11 C10 1.539(5)
C11 H11 0.9800
N1 C10 1.336(5)
N1 C9 1.461(5)
N1 C14 1.475(4)
C7 C8 1.520(5)
C7 C5 1.522(4)
C7 H7 0.9800
C8 C9 1.514(4)
C8 C13 1.516(5)
C8 H8 0.9800
C2 C1 1.364(5)
C2 C3 1.366(5)
C2 H2 0.9300
C5 C4 1.379(4)
C5 C6 1.388(4)
C15 C20 1.377(5)
C15 C14 1.503(5)
C12 N2 1.136(5)
C6 C1 1.384(4)
C6 H6 0.9300
C9 H9B 0.9700
C9 H9A 0.9700
C3 C4 1.393(4)
C3 H3 0.9300
C4 H4 0.9300
C14 H14B 0.9700
C14 H14A 0.9700
C13 H13A 0.9600
C13 H13C 0.9600
C13 H13B 0.9600
C19 C18 1.352(7)
C19 C20 1.382(6)
C19 H19 0.9300
C20 H20 0.9300
C17 C18 1.362(7)
C17 H17 0.9300
C18 H18 0.9300

loop_
_geom_torsion_atom_site_label_1
_geom_torsion_atom_site_label_2
_geom_torsion_atom_site_label_3
_geom_torsion_atom_site_label_4
_geom_torsion
C9 N1 C10 O1 -173.5(3)
C14 N1 C10 O1 -2.5(5)
C9 N1 C10 C11 8.4(5)
C14 N1 C10 C11 179.4(3)
C12 C11 C10 O1 27.9(4)
C7 C11 C10 O1 154.7(3)
C12 C11 C10 N1 -153.9(3)
C7 C11 C10 N1 -27.1(4)
C12 C11 C7 C8 177.1(3)
C10 C11 C7 C8 53.1(4)
C12 C11 C7 C5 -56.8(4)
C10 C11 C7 C5 179.2(3)
C5 C7 C8 C9 176.2(3)
C11 C7 C8 C9 -60.9(3)
C5 C7 C8 C13 52.9(4)
C11 C7 C8 C13 175.8(3)
C8 C7 C5 C4 57.9(4)
C11 C7 C5 C4 -63.1(4)
C8 C7 C5 C6 -122.5(3)
C11 C7 C5 C6 116.5(3)
C17 C16 C15 C20 -1.5(5)
C17 C16 C15 C14 178.9(3)
C7 C11 C12 N2 41(42)
C10 C11 C12 N2 169(100)
C4 C5 C6 C1 0.4(5)
C7 C5 C6 C1 -179.2(3)
C3 C2 C1 C6 1.7(6)
C3 C2 C1 Br1 -178.6(3)
C5 C6 C1 C2 -1.3(5)
C5 C6 C1 Br1 179.0(3)
C10 N1 C9 C8 -17.9(5)
C14 N1 C9 C8 170.6(3)
C13 C8 C9 N1 169.7(3)
C7 C8 C9 N1 44.8(4)
C1 C2 C3 C4 -1.3(6)
C6 C5 C4 C3 0.0(6)
C7 C5 C4 C3 179.6(3)
C2 C3 C4 C5 0.5(6)
C10 N1 C14 C15 110.6(4)
C9 N1 C14 C15 -77.5(4)
C16 C15 C14 N1 -66.8(5)
C20 C15 C14 N1 113.6(4)
C16 C15 C20 C19 1.2(6)
C14 C15 C20 C19 -179.2(4)
C18 C19 C20 C15 -1.1(7)
C15 C16 C17 C18 1.6(6)
C20 C19 C18 C17 1.2(8)
C16 C17 C18 C19 -1.5(7)
